data_7059416
loop_
_publ_author_name
'Choudhari, Dinkar'
'Salunke-Gawali, Sunita'
'Chakravarty, Debamitra'
'Shaikh, Samir R.'
'Lande, Dipali N.'
'Gejji, Shridhar P.'
'Rao, Pradeep Kumar'
'Satpute, Surekha'
'Puranik, Vedavati G.'
'Gonnade, Rajesh'

_publ_section_title
;
 Synthesis and biological activity of imidazole based 1,4-naphthoquinones
;
_journal_issue 17
_journal_name_full 'New Journal of Chemistry'
_journal_page_first 6889
_journal_page_last 6901
_journal_paper_doi 10.1039/C9NJ04339J
_journal_volume 44
_journal_year 2020
_chemical_formula_moiety 'C14 H12 N2 O2'
_chemical_formula_sum 'C14 H12 N2 O2'
_chemical_formula_weight 240.26
_space_group_crystal_system monoclinic
_space_group_IT_number 14
_space_group_name_Hall '-P 2yn'
_space_group_name_H-M_alt 'P 1 21/n 1'
_atom_sites_solution_hydrogens geom
_audit_creation_method SHELXL-2014/7
_audit_update_record
;
2018-01-05 deposited with the CCDC.	2020-03-17 downloaded from the CCDC.
;
_cell_angle_alpha 90
_cell_angle_beta 104.5190(10)
_cell_angle_gamma 90
_cell_formula_units_Z 4
_cell_length_a 8.1220(3)
_cell_length_b 15.5877(5)
_cell_length_c 9.2916(3)
_cell_measurement_reflns_used 9970
_cell_measurement_temperature 100(2)
_cell_measurement_theta_max 36.37
_cell_measurement_theta_min 2.90
_cell_volume 1138.78(7)
_computing_cell_refinement 'Bruker SAINT'
_computing_data_collection 'Bruker APEX2'
_computing_data_reduction 'Bruker SAINT'
_computing_molecular_graphics 'Bruker SHELXTL'
_computing_publication_material 'Bruker SHELXTL'
_computing_structure_refinement 'SHELXL-2014 (Sheldrick 2014)'
_computing_structure_solution 'SHELXS-97 (Sheldrick 2008)'
_diffrn_ambient_temperature 100(2)
_diffrn_measured_fraction_theta_full 0.992
_diffrn_measured_fraction_theta_max 0.994
_diffrn_measurement_device_type 'Bruker APEX-II CCD'
_diffrn_measurement_method '\f and \w scans'
_diffrn_radiation_type MoK\a
_diffrn_radiation_wavelength 0.71073
_diffrn_reflns_av_R_equivalents 0.0310
_diffrn_reflns_av_unetI/netI 0.0186
_diffrn_reflns_Laue_measured_fraction_full 0.992
_diffrn_reflns_Laue_measured_fraction_max 0.994
_diffrn_reflns_limit_h_max 10
_diffrn_reflns_limit_h_min -10
_diffrn_reflns_limit_k_max 18
_diffrn_reflns_limit_k_min -20
_diffrn_reflns_limit_l_max 12
_diffrn_reflns_limit_l_min -12
_diffrn_reflns_number 17799
_diffrn_reflns_point_group_measured_fraction_full 0.992
_diffrn_reflns_point_group_measured_fraction_max 0.994
_diffrn_reflns_theta_full 25.242
_diffrn_reflns_theta_max 27.996
_diffrn_reflns_theta_min 2.902
_exptl_absorpt_coefficient_mu 0.096
_exptl_absorpt_correction_T_max 0.992
_exptl_absorpt_correction_T_min 0.977
_exptl_absorpt_correction_type multi-scan
_exptl_absorpt_process_details SADABS,BRUKER
_exptl_crystal_colour RED
_exptl_crystal_density_diffrn 1.401
_exptl_crystal_description NEEDLE
_exptl_crystal_F_000 504
_exptl_crystal_recrystallization_method 'Re-crystallisation from solvent: METHANOL'
_exptl_crystal_size_max 0.240
_exptl_crystal_size_mid 0.160
_exptl_crystal_size_min 0.080
_refine_diff_density_max 0.385
_refine_diff_density_min -0.317
_refine_diff_density_rms 0.047
_refine_ls_extinction_method none
_refine_ls_goodness_of_fit_ref 1.006
_refine_ls_hydrogen_treatment constr
_refine_ls_matrix_type full
_refine_ls_number_parameters 165
_refine_ls_number_reflns 2731
_refine_ls_number_restraints 0
_refine_ls_restrained_S_all 1.006
_refine_ls_R_factor_all 0.0449
_refine_ls_R_factor_gt 0.0419
_refine_ls_shift/su_max 0.000
_refine_ls_shift/su_mean 0.000
_refine_ls_structure_factor_coef Fsqd
_refine_ls_weighting_details 'w=1/[\s^2^(Fo^2^)+(0.0434P)^2^+0.8241P] where P=(Fo^2^+2Fc^2^)/3'
_refine_ls_weighting_scheme calc
_refine_ls_wR_factor_gt 0.1026
_refine_ls_wR_factor_ref 0.1053
_reflns_Friedel_coverage 0.000
_reflns_number_gt 2511
_reflns_number_total 2731
_reflns_threshold_expression 'I > 2\s(I)'
_cod_data_source_file c9nj04339j2.cif
_cod_data_source_block mo_IMENQ_0m
_cod_depositor_comments
;
The following automatic conversions were performed:

data item '_exptl_absorpt_correction_type' value 'MULTI-SCAN' was
changed to 'multi-scan' in accordance with the
/home/data/users/saulius/crontab/automatic-downloads/rss-feeds/RSC/lib/dictionaries/cif_core.dic
dictionary named 'cif_core.dic' version 2.4.2 last updated on
2011-04-26.

Automatic conversion script
Id: cif_fix_values 7556 2019-12-06 15:28:31Z antanas 

 Adding full bibliography for 7059413--7059419.cif.

 Adding full bibliography for 7059413--7059419.cif.
;
_cod_original_sg_symbol_H-M 'P 21/n'
_cod_database_code 7059416
_shelx_shelxl_version_number 2014/7
_shelx_space_group_comment
;
The symmetry employed for this shelxl refinement is uniquely defined
by the following loop, which should always be used as a source of
symmetry information in preference to the above space-group names.
They are only intended as comments.
;
_shelx_estimated_absorpt_t_min 0.977
_shelx_estimated_absorpt_t_max 0.992

loop_
_space_group_symop_operation_xyz
'x, y, z'
'-x+1/2, y+1/2, -z+1/2'
'-x, -y, -z'
'x-1/2, -y-1/2, z-1/2'

loop_
_atom_site_label
_atom_site_type_symbol
_atom_site_fract_x
_atom_site_fract_y
_atom_site_fract_z
_atom_site_U_iso_or_equiv
_atom_site_adp_type
_atom_site_occupancy
_atom_site_site_symmetry_order
_atom_site_calc_flag
_atom_site_refinement_flags_posn
_atom_site_refinement_flags_adp
_atom_site_refinement_flags_occupancy
_atom_site_disorder_assembly
_atom_site_disorder_group
O1 O 0.05598(12) 0.44033(6) 0.31497(10) 0.0223(2) Uani 1 1 d . . . . .
O2 O 0.48138(12) 0.58158(6) 0.80370(10) 0.0237(2) Uani 1 1 d . . . . .
N1 N 0.20423(12) 0.61814(6) 0.31719(11) 0.0149(2) Uani 1 1 d . . . . .
N2 N 0.38322(13) 0.67432(6) 0.51898(11) 0.0168(2) Uani 1 1 d . . . . .
C12 C 0.18179(17) 0.57704(10) 0.05423(14) 0.0245(3) Uani 1 1 d . . . . .
H12A H 0.2731 0.6163 0.0458 0.037 Uiso 1 1 calc R U . . .
H12B H 0.1004 0.5712 -0.0429 0.037 Uiso 1 1 calc R U . . .
H12C H 0.2302 0.5207 0.0876 0.037 Uiso 1 1 calc R U . . .
C11 C 0.09135(15) 0.61242(8) 0.16606(12) 0.0174(2) Uani 1 1 d . . . . .
H11A H 0.0465 0.6702 0.1337 0.021 Uiso 1 1 calc R U . . .
H11B H -0.0065 0.5750 0.1681 0.021 Uiso 1 1 calc R U . . .
C2 C 0.23260(14) 0.55586(7) 0.42550(12) 0.0142(2) Uani 1 1 d . . . . .
C1 C 0.15944(15) 0.47047(7) 0.42211(13) 0.0153(2) Uani 1 1 d . . . . .
C9 C 0.21892(15) 0.42168(7) 0.56492(13) 0.0153(2) Uani 1 1 d . . . . .
C8 C 0.16011(16) 0.33807(8) 0.57113(14) 0.0192(3) Uani 1 1 d . . . . .
H8 H 0.0850 0.3136 0.4859 0.023 Uiso 1 1 calc R U . . .
C7 C 0.21039(17) 0.29016(8) 0.70084(15) 0.0217(3) Uani 1 1 d . . . . .
H7 H 0.1723 0.2327 0.7036 0.026 Uiso 1 1 calc R U . . .
C6 C 0.31697(16) 0.32689(8) 0.82666(15) 0.0207(3) Uani 1 1 d . . . . .
H6 H 0.3509 0.2944 0.9157 0.025 Uiso 1 1 calc R U . . .
C3 C 0.34194(15) 0.59221(7) 0.54813(13) 0.0150(2) Uani 1 1 d . . . . .
C13 C 0.29831(15) 0.68775(8) 0.37871(13) 0.0161(2) Uani 1 1 d . . . . .
C14 C 0.30146(18) 0.76955(8) 0.29735(14) 0.0221(3) Uani 1 1 d . . . . .
H14A H 0.1862 0.7933 0.2669 0.033 Uiso 1 1 calc R U . . .
H14B H 0.3438 0.7588 0.2091 0.033 Uiso 1 1 calc R U . . .
H14C H 0.3765 0.8106 0.3624 0.033 Uiso 1 1 calc R U . . .
C4 C 0.39337(15) 0.54808(7) 0.69154(13) 0.0161(2) Uani 1 1 d . . . . .
C10 C 0.32775(15) 0.45822(7) 0.69171(13) 0.0152(2) Uani 1 1 d . . . . .
C5 C 0.37399(15) 0.41058(8) 0.82299(13) 0.0181(2) Uani 1 1 d . . . . .
H5 H 0.4447 0.4355 0.9100 0.022 Uiso 1 1 calc R U . . .

loop_
_atom_site_aniso_label
_atom_site_aniso_U_11
_atom_site_aniso_U_22
_atom_site_aniso_U_33
_atom_site_aniso_U_23
_atom_site_aniso_U_13
_atom_site_aniso_U_12
O1 0.0265(5) 0.0193(4) 0.0180(4) -0.0036(3) -0.0003(4) -0.0034(4)
O2 0.0296(5) 0.0210(5) 0.0158(4) 0.0008(3) -0.0032(4) -0.0050(4)
N1 0.0167(5) 0.0148(5) 0.0127(4) 0.0006(4) 0.0029(4) 0.0017(4)
N2 0.0210(5) 0.0137(5) 0.0152(5) 0.0006(4) 0.0034(4) -0.0003(4)
C12 0.0223(6) 0.0355(7) 0.0147(5) -0.0038(5) 0.0025(5) 0.0041(5)
C11 0.0165(5) 0.0213(6) 0.0125(5) 0.0009(4) 0.0002(4) 0.0023(4)
C2 0.0156(5) 0.0146(5) 0.0120(5) 0.0000(4) 0.0026(4) 0.0023(4)
C1 0.0169(5) 0.0144(5) 0.0147(5) -0.0024(4) 0.0040(4) 0.0011(4)
C9 0.0175(5) 0.0138(5) 0.0156(5) -0.0008(4) 0.0059(4) 0.0015(4)
C8 0.0244(6) 0.0152(5) 0.0201(6) -0.0037(4) 0.0093(5) -0.0025(5)
C7 0.0281(6) 0.0138(5) 0.0265(6) 0.0012(5) 0.0134(5) 0.0002(5)
C6 0.0222(6) 0.0186(6) 0.0230(6) 0.0070(5) 0.0091(5) 0.0049(5)
C3 0.0165(5) 0.0131(5) 0.0147(5) -0.0005(4) 0.0028(4) 0.0006(4)
C13 0.0183(5) 0.0151(5) 0.0153(5) -0.0004(4) 0.0048(4) 0.0010(4)
C14 0.0287(7) 0.0173(6) 0.0200(6) 0.0048(5) 0.0056(5) 0.0003(5)
C4 0.0171(5) 0.0152(5) 0.0150(5) 0.0000(4) 0.0020(4) 0.0009(4)
C10 0.0151(5) 0.0140(5) 0.0165(5) 0.0012(4) 0.0038(4) 0.0021(4)
C5 0.0170(5) 0.0197(6) 0.0171(5) 0.0029(4) 0.0034(4) 0.0028(4)

loop_
_atom_type_symbol
_atom_type_description
_atom_type_scat_dispersion_real
_atom_type_scat_dispersion_imag
_atom_type_scat_source
C C 0.0033 0.0016 'International Tables Vol C Tables 4.2.6.8 and 6.1.1.4'
H H 0.0000 0.0000 'International Tables Vol C Tables 4.2.6.8 and 6.1.1.4'
N N 0.0061 0.0033 'International Tables Vol C Tables 4.2.6.8 and 6.1.1.4'
O O 0.0106 0.0060 'International Tables Vol C Tables 4.2.6.8 and 6.1.1.4'

loop_
_geom_angle_atom_site_label_1
_geom_angle_atom_site_label_2
_geom_angle_atom_site_label_3
_geom_angle
_geom_angle_site_symmetry_1
_geom_angle_site_symmetry_3
_geom_angle_publ_flag
C13 N1 C2 106.30(9) . . ?
C13 N1 C11 126.51(10) . . ?
C2 N1 C11 127.17(10) . . ?
C13 N2 C3 104.41(10) . . ?
C11 C12 H12A 109.5 . . ?
C11 C12 H12B 109.5 . . ?
H12A C12 H12B 109.5 . . ?
C11 C12 H12C 109.5 . . ?
H12A C12 H12C 109.5 . . ?
H12B C12 H12C 109.5 . . ?
N1 C11 C12 112.43(10) . . ?
N1 C11 H11A 109.1 . . ?
C12 C11 H11A 109.1 . . ?
N1 C11 H11B 109.1 . . ?
C12 C11 H11B 109.1 . . ?
H11A C11 H11B 107.8 . . ?
C3 C2 N1 105.65(10) . . ?
C3 C2 C1 124.67(10) . . ?
N1 C2 C1 129.59(10) . . ?
O1 C1 C2 124.21(11) . . ?
O1 C1 C9 121.86(11) . . ?
C2 C1 C9 113.92(10) . . ?
C8 C9 C10 119.64(11) . . ?
C8 C9 C1 118.21(11) . . ?
C10 C9 C1 122.13(10) . . ?
C7 C8 C9 120.61(12) . . ?
C7 C8 H8 119.7 . . ?
C9 C8 H8 119.7 . . ?
C8 C7 C6 119.55(12) . . ?
C8 C7 H7 120.2 . . ?
C6 C7 H7 120.2 . . ?
C5 C6 C7 120.49(11) . . ?
C5 C6 H6 119.8 . . ?
C7 C6 H6 119.8 . . ?
N2 C3 C2 111.10(10) . . ?
N2 C3 C4 126.29(10) . . ?
C2 C3 C4 122.47(11) . . ?
N2 C13 N1 112.53(10) . . ?
N2 C13 C14 124.27(11) . . ?
N1 C13 C14 123.19(11) . . ?
C13 C14 H14A 109.5 . . ?
C13 C14 H14B 109.5 . . ?
H14A C14 H14B 109.5 . . ?
C13 C14 H14C 109.5 . . ?
H14A C14 H14C 109.5 . . ?
H14B C14 H14C 109.5 . . ?
O2 C4 C3 123.18(11) . . ?
O2 C4 C10 122.01(11) . . ?
C3 C4 C10 114.81(10) . . ?
C5 C10 C9 119.47(11) . . ?
C5 C10 C4 118.69(11) . . ?
C9 C10 C4 121.83(10) . . ?
C6 C5 C10 120.20(12) . . ?
C6 C5 H5 119.9 . . ?
C10 C5 H5 119.9 . . ?

loop_
_geom_bond_atom_site_label_1
_geom_bond_atom_site_label_2
_geom_bond_distance
_geom_bond_site_symmetry_2
_geom_bond_publ_flag
O1 C1 1.2241(15) . ?
O2 C4 1.2232(15) . ?
N1 C13 1.3671(15) . ?
N1 C2 1.3755(14) . ?
N1 C11 1.4747(14) . ?
N2 C13 1.3294(15) . ?
N2 C3 1.3674(15) . ?
C12 C11 1.5186(17) . ?
C12 H12A 0.9800 . ?
C12 H12B 0.9800 . ?
C12 H12C 0.9800 . ?
C11 H11A 0.9900 . ?
C11 H11B 0.9900 . ?
C2 C3 1.3786(16) . ?
C2 C1 1.4548(16) . ?
C1 C9 1.5004(16) . ?
C9 C8 1.3942(17) . ?
C9 C10 1.4041(16) . ?
C8 C7 1.3894(18) . ?
C8 H8 0.9500 . ?
C7 C6 1.3916(19) . ?
C7 H7 0.9500 . ?
C6 C5 1.3876(17) . ?
C6 H6 0.9500 . ?
C3 C4 1.4643(16) . ?
C13 C14 1.4858(16) . ?
C14 H14A 0.9800 . ?
C14 H14B 0.9800 . ?
C14 H14C 0.9800 . ?
C4 C10 1.4988(16) . ?
C10 C5 1.3966(16) . ?
C5 H5 0.9500 . ?

loop_
_geom_torsion_atom_site_label_1
_geom_torsion_atom_site_label_2
_geom_torsion_atom_site_label_3
_geom_torsion_atom_site_label_4
_geom_torsion
_geom_torsion_site_symmetry_1
_geom_torsion_site_symmetry_2
_geom_torsion_site_symmetry_3
_geom_torsion_site_symmetry_4
_geom_torsion_publ_flag
C13 N1 C11 C12 92.45(14) . . . . ?
C2 N1 C11 C12 -89.44(14) . . . . ?
C13 N1 C2 C3 0.66(12) . . . . ?
C11 N1 C2 C3 -177.76(10) . . . . ?
C13 N1 C2 C1 177.28(12) . . . . ?
C11 N1 C2 C1 -1.14(19) . . . . ?
C3 C2 C1 O1 176.25(12) . . . . ?
N1 C2 C1 O1 0.2(2) . . . . ?
C3 C2 C1 C9 -2.35(17) . . . . ?
N1 C2 C1 C9 -178.40(11) . . . . ?
O1 C1 C9 C8 3.38(17) . . . . ?
C2 C1 C9 C8 -177.98(10) . . . . ?
O1 C1 C9 C10 -175.18(11) . . . . ?
C2 C1 C9 C10 3.46(16) . . . . ?
C10 C9 C8 C7 -1.05(18) . . . . ?
C1 C9 C8 C7 -179.65(11) . . . . ?
C9 C8 C7 C6 1.65(18) . . . . ?
C8 C7 C6 C5 -0.44(18) . . . . ?
C13 N2 C3 C2 0.20(13) . . . . ?
C13 N2 C3 C4 -175.53(11) . . . . ?
N1 C2 C3 N2 -0.55(13) . . . . ?
C1 C2 C3 N2 -177.38(10) . . . . ?
N1 C2 C3 C4 175.37(10) . . . . ?
C1 C2 C3 C4 -1.47(18) . . . . ?
C3 N2 C13 N1 0.24(13) . . . . ?
C3 N2 C13 C14 179.14(11) . . . . ?
C2 N1 C13 N2 -0.58(13) . . . . ?
C11 N1 C13 N2 177.85(10) . . . . ?
C2 N1 C13 C14 -179.49(11) . . . . ?
C11 N1 C13 C14 -1.06(18) . . . . ?
N2 C3 C4 O2 0.1(2) . . . . ?
C2 C3 C4 O2 -175.14(12) . . . . ?
N2 C3 C4 C10 179.33(11) . . . . ?
C2 C3 C4 C10 4.06(16) . . . . ?
C8 C9 C10 C5 -0.76(17) . . . . ?
C1 C9 C10 C5 177.78(11) . . . . ?
C8 C9 C10 C4 -179.42(11) . . . . ?
C1 C9 C10 C4 -0.88(17) . . . . ?
O2 C4 C10 C5 -2.33(18) . . . . ?
C3 C4 C10 C5 178.47(10) . . . . ?
O2 C4 C10 C9 176.34(11) . . . . ?
C3 C4 C10 C9 -2.86(16) . . . . ?
C7 C6 C5 C10 -1.38(18) . . . . ?
C9 C10 C5 C6 1.97(18) . . . . ?
C4 C10 C5 C6 -179.33(11) . . . . ?
